data_7152296
loop_
_publ_author_name
'Fornalczyk, Michal'
'Singh, Kuldip'
'Stuart, Alison M.'

_publ_section_title
;
 Enantioselective Reformatsky reaction of ethyl iododifluoroacetate with
 ketones.
;
_journal_issue 16
_journal_name_full 'Organic &amp; biomolecular chemistry'
_journal_page_first 3332
_journal_page_last 3342
_journal_paper_doi 10.1039/c2ob25081k
_journal_volume 10
_journal_year 2012
_chemical_absolute_configuration ,unk
_chemical_formula_moiety 'C20 H21 F2 N O2'
_chemical_formula_sum 'C20 H21 F2 N O2'
_chemical_formula_weight 345.38
_chemical_name_systematic
;
?
;
_space_group_IT_number 19
_symmetry_cell_setting orthorhombic
_symmetry_space_group_name_Hall 'P 2ac 2ab'
_symmetry_space_group_name_H-M 'P 21 21 21'
_atom_sites_solution_hydrogens geom
_atom_sites_solution_primary direct
_atom_sites_solution_secondary difmap
_audit_creation_method SHELXL-97
_cell_angle_alpha 90.00
_cell_angle_beta 90.00
_cell_angle_gamma 90.00
_cell_formula_units_Z 4
_cell_length_a 8.5802(18)
_cell_length_b 9.972(2)
_cell_length_c 19.406(4)
_cell_measurement_reflns_used 1014
_cell_measurement_temperature 150(2)
_cell_measurement_theta_max 25.299
_cell_measurement_theta_min 2.596
_cell_volume 1660.4(6)
_computing_cell_refinement 'Bruker SMART'
_computing_data_collection 'Bruker SMART'
_computing_data_reduction 'Bruker SHELXTL'
_computing_molecular_graphics 'Bruker SHELXTL'
_computing_publication_material 'Bruker SHELXTL'
_computing_structure_refinement 'SHELXL-97 (Sheldrick, 1997)'
_computing_structure_solution 'SHELXS-97 (Sheldrick, 1990)'
_diffrn_ambient_temperature 150(2)
_diffrn_measured_fraction_theta_full 1.000
_diffrn_measured_fraction_theta_max 1.000
_diffrn_measurement_device_type 'Bruker Apex 2000 CCD area detector'
_diffrn_measurement_method 'phi and omega scans'
_diffrn_radiation_monochromator graphite
_diffrn_radiation_source 'fine-focus sealed tube'
_diffrn_radiation_type MoK\a
_diffrn_radiation_wavelength 0.71073
_diffrn_reflns_av_R_equivalents 0.0704
_diffrn_reflns_av_sigmaI/netI 0.0516
_diffrn_reflns_limit_h_max 9
_diffrn_reflns_limit_h_min -10
_diffrn_reflns_limit_k_max 11
_diffrn_reflns_limit_k_min -11
_diffrn_reflns_limit_l_max 23
_diffrn_reflns_limit_l_min -23
_diffrn_reflns_number 11962
_diffrn_reflns_theta_full 25.00
_diffrn_reflns_theta_max 25.00
_diffrn_reflns_theta_min 2.10
_exptl_absorpt_coefficient_mu 0.104
_exptl_absorpt_correction_T_max 0.9816
_exptl_absorpt_correction_T_min 0.9715
_exptl_absorpt_correction_type empirical
_exptl_absorpt_process_details
;
absorption correction based on 6405 reflections(SADABS);Rint 0.1520 before
correction and 0.0543 after.
;
_exptl_crystal_colour colourless
_exptl_crystal_density_diffrn 1.382
_exptl_crystal_density_method 'not measured'
_exptl_crystal_description block
_exptl_crystal_F_000 728
_exptl_crystal_size_max 0.28
_exptl_crystal_size_mid 0.20
_exptl_crystal_size_min 0.18
_refine_diff_density_max 0.348
_refine_diff_density_min -0.269
_refine_diff_density_rms 0.043
_refine_ls_abs_structure_details 'Flack H D (1983), Acta Cryst. A39, 876-881'
_refine_ls_abs_structure_Flack 0.0(8)
_refine_ls_extinction_method none
_refine_ls_goodness_of_fit_ref 1.034
_refine_ls_hydrogen_treatment constr
_refine_ls_matrix_type full
_refine_ls_number_parameters 227
_refine_ls_number_reflns 2917
_refine_ls_number_restraints 0
_refine_ls_restrained_S_all 1.034
_refine_ls_R_factor_all 0.0477
_refine_ls_R_factor_gt 0.0421
_refine_ls_shift/su_max 0.000
_refine_ls_shift/su_mean 0.000
_refine_ls_structure_factor_coef Fsqd
_refine_ls_weighting_details 'calc w=1/[\s^2^(Fo^2^)+(0.0505P)^2^+0.0000P] where P=(Fo^2^+2Fc^2^)/3'
_refine_ls_weighting_scheme calc
_refine_ls_wR_factor_gt 0.0954
_refine_ls_wR_factor_ref 0.0981
_reflns_number_gt 2639
_reflns_number_total 2917
_reflns_threshold_expression >2sigma(I)
_cod_data_source_file c2ob25081k.txt
_cod_data_source_block 10051
_cod_depositor_comments
;
The following automatic conversions were performed:

'_symmetry_cell_setting' value 'Orthorhombic' changed to
'orthorhombic' according to
/home/saulius/struct/CIF-dictionaries/cif_core.dic dictionary named
'cif_core.dic' version 2.4.1 from 2010-06-29.

Automatic conversion script
Id: cif_fix_values 1715 2011-07-08 13:25:40Z adriana 
;
_cod_original_sg_symbol_H-M P2(1)2(1)2(1)
_cod_database_code 7152296

loop_
_symmetry_equiv_pos_as_xyz
'x, y, z'
'-x+1/2, -y, z+1/2'
'-x, y+1/2, -z+1/2'
'x+1/2, -y+1/2, -z'

loop_
_atom_site_label
_atom_site_type_symbol
_atom_site_fract_x
_atom_site_fract_y
_atom_site_fract_z
_atom_site_U_iso_or_equiv
_atom_site_adp_type
_atom_site_occupancy
_atom_site_symmetry_multiplicity
_atom_site_calc_flag
_atom_site_refinement_flags
F1 F -0.08006(14) 0.38807(13) 0.10865(6) 0.0293(3) Uani 1 1 d .
F2 F -0.02879(14) 0.58588(12) 0.14943(6) 0.0275(3) Uani 1 1 d .
O1 O 0.14790(18) 0.54732(17) 0.03932(7) 0.0293(4) Uani 1 1 d .
H1 H 0.0529 0.5409 0.0293 0.044 Uiso 1 1 calc R
O2 O 0.0656(2) 0.27463(15) 0.21925(8) 0.0327(4) Uani 1 1 d .
N1 N 0.0603(2) 0.48267(18) 0.26619(8) 0.0255(4) Uani 1 1 d .
H1A H 0.0362 0.5672 0.2587 0.031 Uiso 1 1 calc R
C1 C 0.1812(2) 0.4646(2) 0.09716(10) 0.0217(5) Uani 1 1 d .
C2 C 0.0322(2) 0.4592(2) 0.14259(11) 0.0230(5) Uani 1 1 d .
C3 C 0.0520(2) 0.3967(2) 0.21412(11) 0.0233(5) Uani 1 1 d .
C4 C 0.1079(2) 0.4425(2) 0.33559(11) 0.0258(5) Uani 1 1 d .
H4 H 0.1584 0.3523 0.3323 0.031 Uiso 1 1 calc R
C5 C 0.2120(3) 0.3238(2) 0.06904(12) 0.0278(5) Uani 1 1 d .
H5A H 0.1890 0.2570 0.1054 0.033 Uiso 1 1 calc R
H5B H 0.1411 0.3064 0.0298 0.033 Uiso 1 1 calc R
C6 C 0.3786(3) 0.3067(2) 0.04548(12) 0.0302(6) Uani 1 1 d .
H6A H 0.3922 0.2172 0.0242 0.036 Uiso 1 1 calc R
H6B H 0.4044 0.3756 0.0106 0.036 Uiso 1 1 calc R
C7 C 0.4848(3) 0.3205(2) 0.10648(13) 0.0350(6) Uani 1 1 d .
H7A H 0.5945 0.3142 0.0910 0.042 Uiso 1 1 calc R
H7B H 0.4651 0.2460 0.1391 0.042 Uiso 1 1 calc R
C8 C 0.4598(2) 0.4526(2) 0.14277(11) 0.0266(5) Uani 1 1 d .
C9 C 0.3187(2) 0.5221(2) 0.13739(11) 0.0229(5) Uani 1 1 d .
C10 C 0.3077(3) 0.6502(2) 0.16604(12) 0.0286(5) Uani 1 1 d .
H10 H 0.2131 0.6990 0.1615 0.034 Uiso 1 1 calc R
C11 C 0.4316(3) 0.7075(2) 0.20081(13) 0.0356(6) Uani 1 1 d .
H11 H 0.4220 0.7951 0.2196 0.043 Uiso 1 1 calc R
C12 C 0.5688(3) 0.6375(3) 0.20821(13) 0.0355(6) Uani 1 1 d .
H12 H 0.6536 0.6755 0.2330 0.043 Uiso 1 1 calc R
C13 C 0.5821(3) 0.5112(3) 0.17917(12) 0.0327(6) Uani 1 1 d .
H13 H 0.6771 0.4632 0.1842 0.039 Uiso 1 1 calc R
C14 C 0.2303(3) 0.5423(3) 0.36080(13) 0.0395(6) Uani 1 1 d .
H14A H 0.3195 0.5418 0.3292 0.059 Uiso 1 1 calc R
H14B H 0.2651 0.5167 0.4071 0.059 Uiso 1 1 calc R
H14C H 0.1849 0.6324 0.3623 0.059 Uiso 1 1 calc R
C15 C -0.0274(3) 0.4313(2) 0.38491(11) 0.0240(5) Uani 1 1 d .
C16 C -0.1763(3) 0.4757(2) 0.36959(13) 0.0324(6) Uani 1 1 d .
H16 H -0.1976 0.5140 0.3258 0.039 Uiso 1 1 calc R
C17 C -0.2943(3) 0.4643(3) 0.41800(15) 0.0406(6) Uani 1 1 d .
H17 H -0.3965 0.4938 0.4069 0.049 Uiso 1 1 calc R
C18 C -0.2651(3) 0.4111(3) 0.48148(15) 0.0459(7) Uani 1 1 d .
H18 H -0.3464 0.4050 0.5146 0.055 Uiso 1 1 calc R
C19 C -0.1179(4) 0.3664(3) 0.49754(13) 0.0412(7) Uani 1 1 d .
H19 H -0.0974 0.3292 0.5417 0.049 Uiso 1 1 calc R
C20 C -0.0006(3) 0.3757(2) 0.44956(12) 0.0313(5) Uani 1 1 d .
H20 H 0.1005 0.3436 0.4607 0.038 Uiso 1 1 calc R

loop_
_atom_site_aniso_label
_atom_site_aniso_U_11
_atom_site_aniso_U_22
_atom_site_aniso_U_33
_atom_site_aniso_U_23
_atom_site_aniso_U_13
_atom_site_aniso_U_12
F1 0.0236(7) 0.0338(7) 0.0307(7) -0.0034(6) -0.0041(6) -0.0041(6)
F2 0.0274(6) 0.0229(7) 0.0320(7) 0.0000(6) 0.0006(6) 0.0073(5)
O1 0.0246(8) 0.0372(10) 0.0260(8) 0.0078(8) -0.0016(7) 0.0023(7)
O2 0.0485(11) 0.0186(9) 0.0311(9) 0.0006(7) 0.0003(8) 0.0012(7)
N1 0.0362(11) 0.0172(9) 0.0231(10) 0.0010(8) -0.0003(8) 0.0030(8)
C1 0.0239(11) 0.0188(11) 0.0224(11) 0.0014(9) 0.0005(9) 0.0005(9)
C2 0.0212(10) 0.0206(11) 0.0273(12) -0.0015(10) -0.0043(9) 0.0017(9)
C3 0.0193(11) 0.0234(12) 0.0273(12) 0.0007(10) 0.0014(9) -0.0023(9)
C4 0.0289(12) 0.0244(12) 0.0241(11) -0.0003(9) 0.0002(10) 0.0015(10)
C5 0.0312(13) 0.0239(12) 0.0283(12) -0.0039(10) 0.0005(10) 0.0007(10)
C6 0.0361(13) 0.0225(13) 0.0318(13) -0.0016(10) 0.0076(11) 0.0014(10)
C7 0.0319(13) 0.0308(13) 0.0422(15) 0.0011(11) 0.0022(12) 0.0080(11)
C8 0.0241(11) 0.0292(12) 0.0265(12) 0.0052(11) 0.0029(10) 0.0019(10)
C9 0.0236(11) 0.0226(11) 0.0224(11) 0.0033(10) 0.0015(9) -0.0031(9)
C10 0.0282(12) 0.0214(12) 0.0361(13) -0.0009(10) -0.0001(11) 0.0002(10)
C11 0.0401(15) 0.0267(14) 0.0398(14) -0.0027(11) -0.0017(12) -0.0087(11)
C12 0.0325(14) 0.0418(15) 0.0322(13) 0.0031(12) -0.0050(11) -0.0126(11)
C13 0.0253(12) 0.0403(15) 0.0325(13) 0.0079(11) -0.0017(11) -0.0015(11)
C14 0.0358(14) 0.0505(16) 0.0323(13) 0.0010(13) -0.0020(12) -0.0144(12)
C15 0.0305(12) 0.0152(10) 0.0262(12) -0.0046(9) -0.0006(10) -0.0036(9)
C16 0.0353(13) 0.0194(12) 0.0426(14) -0.0004(11) 0.0014(11) 0.0013(10)
C17 0.0323(14) 0.0232(13) 0.0662(18) -0.0054(14) 0.0104(13) 0.0014(11)
C18 0.0537(18) 0.0285(14) 0.0555(18) -0.0129(13) 0.0291(15) -0.0098(14)
C19 0.065(2) 0.0285(14) 0.0296(14) -0.0042(11) 0.0092(13) -0.0135(14)
C20 0.0398(14) 0.0269(12) 0.0273(12) -0.0036(10) -0.0014(11) -0.0083(11)

loop_
_atom_type_symbol
_atom_type_description
_atom_type_scat_dispersion_real
_atom_type_scat_dispersion_imag
_atom_type_scat_source
C C 0.0033 0.0016 'International Tables Vol C Tables 4.2.6.8 and 6.1.1.4'
H H 0.0000 0.0000 'International Tables Vol C Tables 4.2.6.8 and 6.1.1.4'
N N 0.0061 0.0033 'International Tables Vol C Tables 4.2.6.8 and 6.1.1.4'
O O 0.0106 0.0060 'International Tables Vol C Tables 4.2.6.8 and 6.1.1.4'
F F 0.0171 0.0103 'International Tables Vol C Tables 4.2.6.8 and 6.1.1.4'

loop_
_geom_angle_atom_site_label_1
_geom_angle_atom_site_label_2
_geom_angle_atom_site_label_3
_geom_angle
C1 O1 H1 109.5
C3 N1 C4 122.61(18)
C3 N1 H1A 118.7
C4 N1 H1A 118.7
O1 C1 C9 109.98(16)
O1 C1 C5 106.59(17)
C9 C1 C5 113.17(17)
O1 C1 C2 107.61(16)
C9 C1 C2 111.03(16)
C5 C1 C2 108.22(18)
F1 C2 F2 104.81(15)
F1 C2 C3 107.70(17)
F2 C2 C3 109.21(17)
F1 C2 C1 108.95(16)
F2 C2 C1 109.66(17)
C3 C2 C1 115.92(16)
O2 C3 N1 125.0(2)
O2 C3 C2 119.2(2)
N1 C3 C2 115.68(18)
N1 C4 C15 112.90(17)
N1 C4 C14 107.96(19)
C15 C4 C14 111.97(18)
N1 C4 H4 107.9
C15 C4 H4 107.9
C14 C4 H4 107.9
C6 C5 C1 112.06(19)
C6 C5 H5A 109.2
C1 C5 H5A 109.2
C6 C5 H5B 109.2
C1 C5 H5B 109.2
H5A C5 H5B 107.9
C7 C6 C5 109.00(19)
C7 C6 H6A 109.9
C5 C6 H6A 109.9
C7 C6 H6B 109.9
C5 C6 H6B 109.9
H6A C6 H6B 108.3
C6 C7 C8 111.2(2)
C6 C7 H7A 109.4
C8 C7 H7A 109.4
C6 C7 H7B 109.4
C8 C7 H7B 109.4
H7A C7 H7B 108.0
C13 C8 C9 118.8(2)
C13 C8 C7 119.7(2)
C9 C8 C7 121.4(2)
C10 C9 C8 118.8(2)
C10 C9 C1 119.65(19)
C8 C9 C1 121.41(18)
C11 C10 C9 121.4(2)
C11 C10 H10 119.3
C9 C10 H10 119.3
C12 C11 C10 119.9(2)
C12 C11 H11 120.0
C10 C11 H11 120.0
C11 C12 C13 119.3(2)
C11 C12 H12 120.4
C13 C12 H12 120.4
C12 C13 C8 121.7(2)
C12 C13 H13 119.2
C8 C13 H13 119.2
C4 C14 H14A 109.5
C4 C14 H14B 109.5
H14A C14 H14B 109.5
C4 C14 H14C 109.5
H14A C14 H14C 109.5
H14B C14 H14C 109.5
C16 C15 C20 118.3(2)
C16 C15 C4 123.4(2)
C20 C15 C4 118.31(19)
C15 C16 C17 120.2(2)
C15 C16 H16 119.9
C17 C16 H16 119.9
C18 C17 C16 120.6(3)
C18 C17 H17 119.7
C16 C17 H17 119.7
C17 C18 C19 120.0(3)
C17 C18 H18 120.0
C19 C18 H18 120.0
C20 C19 C18 119.8(3)
C20 C19 H19 120.1
C18 C19 H19 120.1
C19 C20 C15 121.1(2)
C19 C20 H20 119.4
C15 C20 H20 119.4

loop_
_geom_bond_atom_site_label_1
_geom_bond_atom_site_label_2
_geom_bond_distance
F1 C2 1.366(2)
F2 C2 1.373(2)
O1 C1 1.422(2)
O1 H1 0.8400
O2 C3 1.227(3)
N1 C3 1.327(3)
N1 C4 1.463(3)
N1 H1A 0.8800
C1 C9 1.526(3)
C1 C5 1.530(3)
C1 C2 1.554(3)
C2 C3 1.531(3)
C4 C15 1.509(3)
C4 C14 1.527(3)
C4 H4 1.0000
C5 C6 1.510(3)
C5 H5A 0.9900
C5 H5B 0.9900
C6 C7 1.500(3)
C6 H6A 0.9900
C6 H6B 0.9900
C7 C8 1.509(3)
C7 H7A 0.9900
C7 H7B 0.9900
C8 C13 1.394(3)
C8 C9 1.398(3)
C9 C10 1.396(3)
C10 C11 1.383(3)
C10 H10 0.9500
C11 C12 1.377(4)
C11 H11 0.9500
C12 C13 1.385(4)
C12 H12 0.9500
C13 H13 0.9500
C14 H14A 0.9800
C14 H14B 0.9800
C14 H14C 0.9800
C15 C16 1.384(3)
C15 C20 1.391(3)
C16 C17 1.386(3)
C16 H16 0.9500
C17 C18 1.364(4)
C17 H17 0.9500
C18 C19 1.375(4)
C18 H18 0.9500
C19 C20 1.374(3)
C19 H19 0.9500
C20 H20 0.9500

loop_
_geom_hbond_atom_site_label_D
_geom_hbond_atom_site_label_H
_geom_hbond_atom_site_label_A
_geom_hbond_distance_DH
_geom_hbond_distance_HA
_geom_hbond_distance_DA
_geom_hbond_angle_DHA
_geom_hbond_site_symmetry_A
O1 H1 F1 0.84 2.45 2.856(2) 110.7 .
N1 H1A O2 0.88 2.29 3.118(2) 157.8 3

loop_
_geom_torsion_atom_site_label_1
_geom_torsion_atom_site_label_2
_geom_torsion_atom_site_label_3
_geom_torsion_atom_site_label_4
_geom_torsion
O1 C1 C2 F1 69.2(2)
C9 C1 C2 F1 -170.36(16)
C5 C1 C2 F1 -45.6(2)
O1 C1 C2 F2 -44.9(2)
C9 C1 C2 F2 75.5(2)
C5 C1 C2 F2 -159.77(17)
O1 C1 C2 C3 -169.14(17)
C9 C1 C2 C3 -48.7(2)
C5 C1 C2 C3 76.0(2)
C4 N1 C3 O2 8.5(3)
C4 N1 C3 C2 -168.29(18)
F1 C2 C3 O2 47.9(3)
F2 C2 C3 O2 161.14(18)
C1 C2 C3 O2 -74.4(3)
F1 C2 C3 N1 -135.15(19)
F2 C2 C3 N1 -21.9(2)
C1 C2 C3 N1 102.6(2)
C3 N1 C4 C15 -103.8(2)
C3 N1 C4 C14 131.9(2)
O1 C1 C5 C6 84.2(2)
C9 C1 C5 C6 -36.8(3)
C2 C1 C5 C6 -160.34(18)
C1 C5 C6 C7 64.1(3)
C5 C6 C7 C8 -56.0(3)
C6 C7 C8 C13 -152.3(2)
C6 C7 C8 C9 23.9(3)
C13 C8 C9 C10 2.8(3)
C7 C8 C9 C10 -173.4(2)
C13 C8 C9 C1 178.88(19)
C7 C8 C9 C1 2.7(3)
O1 C1 C9 C10 60.8(2)
C5 C1 C9 C10 179.9(2)
C2 C1 C9 C10 -58.2(3)
O1 C1 C9 C8 -115.3(2)
C5 C1 C9 C8 3.8(3)
C2 C1 C9 C8 125.8(2)
C8 C9 C10 C11 -1.6(3)
C1 C9 C10 C11 -177.8(2)
C9 C10 C11 C12 -0.5(4)
C10 C11 C12 C13 1.5(4)
C11 C12 C13 C8 -0.2(4)
C9 C8 C13 C12 -1.9(3)
C7 C8 C13 C12 174.3(2)
N1 C4 C15 C16 -10.1(3)
C14 C4 C15 C16 112.0(2)
N1 C4 C15 C20 170.99(18)
C14 C4 C15 C20 -66.9(3)
C20 C15 C16 C17 0.0(3)
C4 C15 C16 C17 -178.8(2)
C15 C16 C17 C18 0.9(4)
C16 C17 C18 C19 -1.0(4)
C17 C18 C19 C20 0.1(4)
C18 C19 C20 C15 0.8(4)
C16 C15 C20 C19 -0.9(3)
C4 C15 C20 C19 178.1(2)
